data_1004048
loop_
_publ_author_name
'Wignacourt, J P'
'Mairesse, G'
'Barbier, P'

_publ_section_title 'Potassium Diaquatetrabromoindate(III)'
_journal_coden_ASTM ACBCAR
_journal_name_full 'Acta Crystallographica B (24,1968-38,1982)'
_journal_page_first 669
_journal_page_last 671
_journal_paper_doi 10.1107/S0567740880004062
_journal_volume 36
_journal_year 1980
_chemical_formula_structural 'K (In Br4 (H2 O)2)'
_chemical_formula_sum 'Br4 H4 In K O2'
_chemical_name_systematic 'Potassium Diaquatetrabromoindate'
_space_group_IT_number 14
_symmetry_cell_setting monoclinic
_symmetry_Int_Tables_number 14
_symmetry_space_group_name_Hall '-P 2ybc'
_symmetry_space_group_name_H-M 'P 1 21/c 1'
_cell_angle_alpha 90
_cell_angle_beta 113.38(5)
_cell_angle_gamma 90
_cell_formula_units_Z 2
_cell_length_a 6.852(15)
_cell_length_b 11.984(8)
_cell_length_c 6.996(6)
_cell_volume 527.3
_refine_ls_R_factor_all 0.046
_cod_original_formula_sum 'H4 Br4 In K O2'
_cod_database_code 1004048

loop_
_symmetry_equiv_pos_as_xyz
x,y,z
-x,1/2+y,1/2-z
-x,-y,-z
x,1/2-y,1/2+z

loop_
_atom_site_label
_atom_site_type_symbol
_atom_site_symmetry_multiplicity
_atom_site_Wyckoff_symbol
_atom_site_fract_x
_atom_site_fract_y
_atom_site_fract_z
_atom_site_occupancy
_atom_site_attached_hydrogens
_atom_site_calc_flag
In1 In3+ 2 a 0. 0. 0. 1. 0 d
Br1 Br1- 4 e 0.79670(3) 0.85202(6) 0.71425(12) 1. 0 d
Br2 Br1- 4 e 0.65924(14) 0.12370(7) 0.87100(14) 1. 0 d
O1 O2- 4 e 0.9082(10) 0.9224(4) 0.2471(9) 1. 2 d
K1 K1+ 4 e 0.7169(5) 0.0940(2) 0.3862(4) 0.5 0 d

loop_
_atom_type_symbol
_atom_type_oxidation_number
In3+ 3.000
Br1- -1.000
O2- -2.000
K1+ 1.000
H1+ 1.000
